data_4108353
loop_
_publ_author_name
'J. Brian Hewgley'
'Shannon S. Stahl'
'Marisa C. Kozlowski'

_publ_section_title
;
 Mechanistic Study of Asymmetric Oxidative Biaryl Coupling: Evidence for
 Self-Processing of the Copper Catalyst to Achieve Control of Oxidase vs
 Oxygenase Activity
;
_journal_name_full 'Journal of the American Chemical Society'
_journal_page_first 12232
_journal_page_last 12233
_journal_paper_doi 10.1021/ja804570b
_journal_volume 130
_journal_year 2008
_chemical_absolute_configuration rmad
_chemical_formula_sum 'C8 H16 Cu I N2'
_chemical_formula_weight 330.67
_space_group_IT_number 20
_symmetry_cell_setting orthorhombic
_symmetry_Int_Tables_number 20
_symmetry_space_group_name_Hall 'C 2c 2'
_symmetry_space_group_name_H-M 'C 2 2 21'
_atom_sites_solution_hydrogens geom
_atom_sites_solution_primary direct
_audit_creation_method SHELXL-97
_cell_angle_alpha 90.00
_cell_angle_beta 90.00
_cell_angle_gamma 90.00
_cell_formula_units_Z 4
_cell_length_a 8.9975(15)
_cell_length_b 12.9799(19)
_cell_length_c 9.8043(16)
_cell_measurement_temperature 143(1)
_cell_volume 1145.0(3)
_computing_data_collection 'CrystalClear (Rigaku, 1999)'
_computing_data_reduction 'CrystalClear (Rigaku, 1999)'
_computing_structure_refinement 'SHELXL-97 (Sheldrick, 1997)'
_computing_structure_solution 'SIR97 (Altomare, 1999)'
_diffrn_ambient_temperature 143(1)
_diffrn_measured_fraction_theta_full 0.988
_diffrn_measured_fraction_theta_max 0.988
_diffrn_measurement_device 'CCD Area Detector'
_diffrn_measurement_device_type 'Rigaku Mercury'
_diffrn_measurement_method 'phi and omega rotations'
_diffrn_radiation_monochromator graphite
_diffrn_radiation_source 'rotating anode'
_diffrn_radiation_type MoK\a
_diffrn_radiation_wavelength 0.71073
_diffrn_reflns_av_R_equivalents 0.0270
_diffrn_reflns_av_sigmaI/netI 0.0258
_diffrn_reflns_limit_h_max 10
_diffrn_reflns_limit_h_min -9
_diffrn_reflns_limit_k_max 12
_diffrn_reflns_limit_k_min -15
_diffrn_reflns_limit_l_max 10
_diffrn_reflns_limit_l_min -11
_diffrn_reflns_number 3284
_diffrn_reflns_theta_full 25.00
_diffrn_reflns_theta_max 25.00
_diffrn_reflns_theta_min 2.75
_exptl_absorpt_coefficient_mu 4.559
_exptl_absorpt_correction_T_max 1.0000
_exptl_absorpt_correction_T_min 0.7013
_exptl_absorpt_correction_type multi-scan
_exptl_absorpt_process_details
;  Shape and scale corrections using equivalent reflections.
    Shape function based on spherical harmonics.
    Highest even and odd order for spherical harmonics:  4  and  3
    Laue group:  mmm
    Friedel opposites are equivalent.
;
_exptl_crystal_density_diffrn 1.918
_exptl_crystal_F_000 640
_exptl_crystal_size_max 0.28
_exptl_crystal_size_mid 0.16
_exptl_crystal_size_min 0.12
_refine_diff_density_max 1.438
_refine_diff_density_min -0.980
_refine_diff_density_rms 0.107
_refine_ls_abs_structure_details 'Flack H D (1983), Acta Cryst. A39, 876-881'
_refine_ls_abs_structure_Flack -0.03(7)
_refine_ls_extinction_method none
_refine_ls_goodness_of_fit_ref 1.098
_refine_ls_hydrogen_treatment constr
_refine_ls_matrix_type full
_refine_ls_number_parameters 57
_refine_ls_number_reflns 995
_refine_ls_number_restraints 0
_refine_ls_restrained_S_all 1.098
_refine_ls_R_factor_all 0.0331
_refine_ls_R_factor_gt 0.0296
_refine_ls_shift/su_max 0.000
_refine_ls_shift/su_mean 0.000
_refine_ls_structure_factor_coef Fsqd
_refine_ls_weighting_details 'calc w=1/[\s^2^(Fo^2^)+(0.0476P)^2^+0.2870P] where P=(Fo^2^+2Fc^2^)/3'
_refine_ls_weighting_scheme calc
_refine_ls_wR_factor_gt 0.0765
_refine_ls_wR_factor_ref 0.0786
_reflns_number_gt 911
_reflns_number_total 995
_reflns_threshold_expression >2sigma(I)
_cod_data_source_file ja804570b_si_002.cif
_cod_data_source_block shelxl
_cod_original_sg_symbol_H-M 'C 2 2 21 '
_cod_database_code 4108353

loop_
_symmetry_equiv_pos_as_xyz
'x, y, z'
'x, -y, -z'
'-x, y, -z+1/2'
'-x, -y, z+1/2'
'x+1/2, y+1/2, z'
'x+1/2, -y+1/2, -z'
'-x+1/2, y+1/2, -z+1/2'
'-x+1/2, -y+1/2, z+1/2'

loop_
_atom_site_label
_atom_site_type_symbol
_atom_site_fract_x
_atom_site_fract_y
_atom_site_fract_z
_atom_site_U_iso_or_equiv
_atom_site_adp_type
_atom_site_occupancy
_atom_site_symmetry_multiplicity
_atom_site_calc_flag
_atom_site_refinement_flags
Cu1 Cu 0.48481(8) 0.5000 0.5000 0.0526(3) Uani 1 2 d S
I1 I 0.75222(4) 0.5000 0.5000 0.0476(2) Uani 1 2 d S
N1 N 0.3121(6) 0.4555(3) 0.6310(4) 0.0461(11) Uani 1 1 d .
H1 H 0.3303 0.4741 0.7190 0.061 Uiso 1 1 calc R
C2 C 0.2960(10) 0.3428(4) 0.6159(6) 0.0618(18) Uani 1 1 d .
H2A H 0.2033 0.3202 0.6567 0.082 Uiso 1 1 calc R
H2B H 0.3772 0.3079 0.6618 0.082 Uiso 1 1 calc R
C3 C 0.2976(9) 0.3165(3) 0.4634(5) 0.0633(16) Uani 1 1 d .
H3A H 0.3942 0.3329 0.4252 0.084 Uiso 1 1 calc R
H3B H 0.2803 0.2433 0.4513 0.084 Uiso 1 1 calc R
C4 C 0.1785(8) 0.3769(4) 0.3893(6) 0.0610(17) Uani 1 1 d .
H4A H 0.0820 0.3485 0.4123 0.081 Uiso 1 1 calc R
H4B H 0.1926 0.3688 0.2918 0.081 Uiso 1 1 calc R
C5 C 0.1792(6) 0.4929(6) 0.4241(5) 0.0448(11) Uani 1 1 d .
H5 H 0.0901 0.5252 0.3858 0.060 Uiso 1 1 calc R

loop_
_atom_site_aniso_label
_atom_site_aniso_U_11
_atom_site_aniso_U_22
_atom_site_aniso_U_33
_atom_site_aniso_U_23
_atom_site_aniso_U_13
_atom_site_aniso_U_12
Cu1 0.0615(5) 0.0450(4) 0.0512(5) -0.0091(6) 0.000 0.000
I1 0.0634(3) 0.0515(3) 0.0278(3) 0.0028(3) 0.000 0.000
N1 0.074(3) 0.0387(19) 0.026(2) -0.0006(16) 0.000(2) 0.004(2)
C2 0.102(5) 0.038(3) 0.045(3) 0.011(2) -0.004(4) 0.007(4)
C3 0.106(4) 0.030(2) 0.054(4) -0.007(2) 0.006(4) -0.004(3)
C4 0.098(5) 0.043(3) 0.042(3) -0.007(3) -0.003(3) -0.024(3)
C5 0.061(3) 0.040(2) 0.034(2) 0.002(3) 0.000(2) -0.010(5)

loop_
_atom_type_symbol
_atom_type_description
_atom_type_scat_dispersion_real
_atom_type_scat_dispersion_imag
_atom_type_scat_source
C C 0.0033 0.0016 'International Tables Vol C Tables 4.2.6.8 and 6.1.1.4'
H H 0.0000 0.0000 'International Tables Vol C Tables 4.2.6.8 and 6.1.1.4'
N N 0.0061 0.0033 'International Tables Vol C Tables 4.2.6.8 and 6.1.1.4'
I I -0.4742 1.8119 'International Tables Vol C Tables 4.2.6.8 and 6.1.1.4'
Cu Cu 0.3201 1.2651 'International Tables Vol C Tables 4.2.6.8 and 6.1.1.4'

loop_
_geom_angle_atom_site_label_1
_geom_angle_atom_site_label_2
_geom_angle_atom_site_label_3
_geom_angle
_geom_angle_site_symmetry_1
_geom_angle_site_symmetry_3
N1 Cu1 N1 84.4(2) 2_566 .
N1 Cu1 I1 137.81(12) 2_566 .
N1 Cu1 I1 137.81(12) . .
C5 N1 C2 109.5(6) 2_566 .
C5 N1 Cu1 104.6(3) 2_566 .
C2 N1 Cu1 106.5(4) . .
N1 C2 C3 108.5(4) . .
C4 C3 C2 110.3(6) . .
C3 C4 C5 113.3(5) . .
N1 C5 C5 108.0(4) 2_566 2_566
N1 C5 C4 111.4(5) 2_566 .
C5 C5 C4 109.8(7) 2_566 .

loop_
_geom_bond_atom_site_label_1
_geom_bond_atom_site_label_2
_geom_bond_distance
_geom_bond_site_symmetry_2
Cu1 N1 2.097(5) 2_566
Cu1 N1 2.097(5) .
Cu1 I1 2.4060(9) .
N1 C5 1.473(7) 2_566
N1 C2 1.478(6) .
C2 C3 1.534(8) .
C3 C4 1.513(9) .
C4 C5 1.544(8) .
C5 N1 1.473(7) 2_566
C5 C5 1.499(9) 2_566
